data_4511452
loop_
_publ_author_name
'Macquart, Ren\'e B.'
'Smith, Mark D.'
'zur Loye, Hans-Conrad'

_publ_section_title
;
 Crystal Growth and Single-Crystal Structures ofRERhO3(RE= La, Pr, Nd, Sm,
 Eu, Tb) Orthorhodites from a K2CO3Flux
;
_journal_issue 6
_journal_name_full 'Crystal Growth &amp; Design'
_journal_page_first 1361
_journal_paper_doi 10.1021/cg050605c
_journal_volume 6
_journal_year 2006
_chemical_formula_moiety 'La O3 Rh'
_chemical_formula_sum 'La O3 Rh'
_chemical_formula_weight 289.82
_chemical_name_systematic
; 
 ? 
;
_space_group_IT_number 62
_symmetry_cell_setting orthorhombic
_symmetry_space_group_name_Hall '-P 2c 2ab'
_symmetry_space_group_name_H-M 'P b n m'
_atom_sites_solution_primary direct
_atom_sites_solution_secondary difmap
_audit_creation_method SHELXL-97
_cell_angle_alpha 90.00
_cell_angle_beta 90.00
_cell_angle_gamma 90.00
_cell_formula_units_Z 4
_cell_length_a 5.5242(12)
_cell_length_b 5.7005(12)
_cell_length_c 7.8968(17)
_cell_measurement_reflns_used 1549
_cell_measurement_temperature 294(1)
_cell_measurement_theta_max 32.212
_cell_measurement_theta_min 5.164
_cell_volume 248.68(9)
_computing_cell_refinement 'SAINT+ NT V6.22 (Bruker, 2001)'
_computing_data_collection 'SMART NT V5.625 (Bruker, 1998)'
_computing_data_reduction 'SAINT+ NT V6.22'
_computing_molecular_graphics 'SHELXTL V6.1 (Sheldrick, 2000)'
_computing_publication_material 'SHELXTL V6.1'
_computing_structure_refinement 'SHELXL-97 (Sheldrick, 1997)'
_computing_structure_solution 'SHELXS-97 (Sheldrick, 1990)'
_diffrn_ambient_temperature 294(1)
_diffrn_measured_fraction_theta_full 0.998
_diffrn_measured_fraction_theta_max 0.998
_diffrn_measurement_device_type 'Bruker SMART APEX CCD diffractometer'
_diffrn_measurement_method 'omega scans'
_diffrn_radiation_monochromator graphite
_diffrn_radiation_source 'fine-focus sealed tube'
_diffrn_radiation_type MoK\a
_diffrn_radiation_wavelength 0.71073
_diffrn_reflns_av_R_equivalents 0.0478
_diffrn_reflns_av_sigmaI/netI 0.0262
_diffrn_reflns_limit_h_max 8
_diffrn_reflns_limit_h_min -8
_diffrn_reflns_limit_k_max 8
_diffrn_reflns_limit_k_min -8
_diffrn_reflns_limit_l_max 11
_diffrn_reflns_limit_l_min -11
_diffrn_reflns_number 4000
_diffrn_reflns_theta_full 32.52
_diffrn_reflns_theta_max 32.52
_diffrn_reflns_theta_min 4.50
_exptl_absorpt_coefficient_mu 23.303
_exptl_absorpt_correction_T_max 1.0000
_exptl_absorpt_correction_T_min 0.7265
_exptl_absorpt_correction_type multi-scan
_exptl_absorpt_process_details '(SADABS, Bruker, 2001)'
_exptl_crystal_colour black
_exptl_crystal_density_diffrn 7.741
_exptl_crystal_density_method 'not measured'
_exptl_crystal_description fragment
_exptl_crystal_F_000 504
_exptl_crystal_size_max 0.04
_exptl_crystal_size_mid 0.03
_exptl_crystal_size_min 0.02
_refine_diff_density_max 2.327
_refine_diff_density_min -1.890
_refine_diff_density_rms 0.366
_refine_ls_extinction_coef 0.0052(4)
_refine_ls_extinction_expression Fc^*^=kFc[1+0.001xFc^2^\l^3^/sin(2\q)]^-1/4^
_refine_ls_extinction_method SHELXL
_refine_ls_goodness_of_fit_ref 1.141
_refine_ls_matrix_type full
_refine_ls_number_parameters 29
_refine_ls_number_reflns 481
_refine_ls_number_restraints 0
_refine_ls_restrained_S_all 1.141
_refine_ls_R_factor_all 0.0356
_refine_ls_R_factor_gt 0.0290
_refine_ls_shift/su_max 0.000
_refine_ls_shift/su_mean 0.000
_refine_ls_structure_factor_coef Fsqd
_refine_ls_weighting_details 'calc w=1/[\s^2^(Fo^2^)+(0.0167P)^2^+3.1551P] where P=(Fo^2^+2Fc^2^)/3'
_refine_ls_weighting_scheme calc
_refine_ls_wR_factor_gt 0.0567
_refine_ls_wR_factor_ref 0.0588
_reflns_number_gt 425
_reflns_number_total 481
_reflns_threshold_expression >2sigma(I)
_cod_data_source_file cg050605c_si.cif
_cod_data_source_block LaRhO3_Pbnm
_cod_depositor_comments
;
The following automatic conversions were performed:

'_symmetry_cell_setting' value 'Orthorhombic' changed to
'orthorhombic' according to
/usr/data/users/saulius/automatic-downloads/retrospective/ACS/lib/dictionaries/cif_core.dic
dictionary named 'cif_core.dic' version 2.4.2 from 2011-04-26.

Automatic conversion script
Id: cif_fix_values 2281 2013-09-26 08:29:07Z andrius 
;
_cod_database_code 4511452

loop_
_symmetry_equiv_pos_as_xyz
'x, y, z'
'x+1/2, -y+1/2, -z'
'-x, -y, z+1/2'
'-x+1/2, y+1/2, -z+1/2'
'-x, -y, -z'
'-x-1/2, y-1/2, z'
'x, y, -z-1/2'
'x-1/2, -y-1/2, z-1/2'

loop_
_atom_site_label
_atom_site_type_symbol
_atom_site_fract_x
_atom_site_fract_y
_atom_site_fract_z
_atom_site_U_iso_or_equiv
_atom_site_adp_type
_atom_site_occupancy
_atom_site_symmetry_multiplicity
_atom_site_calc_flag
_atom_site_refinement_flags
La1 La 0.51397(8) 0.44296(8) 0.2500 0.00892(17) Uani 1 2 d S
Rh1 Rh 0.5000 0.0000 0.0000 0.00709(17) Uani 1 2 d S
O1 O 0.4082(11) 0.0204(10) 0.2500 0.0093(11) Uani 1 2 d S
O2 O 0.8030(7) 0.2022(7) 0.0475(6) 0.0096(8) Uani 1 1 d .

loop_
_atom_site_aniso_label
_atom_site_aniso_U_11
_atom_site_aniso_U_22
_atom_site_aniso_U_33
_atom_site_aniso_U_23
_atom_site_aniso_U_13
_atom_site_aniso_U_12
La1 0.0093(2) 0.0089(2) 0.0086(2) 0.000 0.000 -0.00064(18)
Rh1 0.0080(3) 0.0056(3) 0.0077(3) -0.00003(18) -0.0001(2) -0.00009(19)
O1 0.015(3) 0.011(3) 0.002(2) 0.000 0.000 0.002(2)
O2 0.0113(19) 0.0075(18) 0.0102(19) 0.0022(15) -0.0029(16) -0.0018(15)

loop_
_atom_type_symbol
_atom_type_description
_atom_type_scat_dispersion_real
_atom_type_scat_dispersion_imag
_atom_type_scat_source
O O 0.0106 0.0060 'International Tables Vol C Tables 4.2.6.8 and 6.1.1.4'
Rh Rh -1.1178 0.9187 'International Tables Vol C Tables 4.2.6.8 and 6.1.1.4'
La La -0.2871 2.4523 'International Tables Vol C Tables 4.2.6.8 and 6.1.1.4'

loop_
_geom_angle_atom_site_label_1
_geom_angle_atom_site_label_2
_geom_angle_atom_site_label_3
_geom_angle
_geom_angle_site_symmetry_1
_geom_angle_site_symmetry_3
O1 La1 O2 107.42(15) 6_665 4_655
O1 La1 O2 107.42(15) 6_665 6_765
O2 La1 O2 83.5(2) 4_655 6_765
O1 La1 O1 87.08(16) 6_665 .
O2 La1 O1 134.23(12) 4_655 .
O2 La1 O1 134.23(12) 6_765 .
O1 La1 O2 133.63(12) 6_665 7_556
O2 La1 O2 70.27(9) 4_655 7_556
O2 La1 O2 117.91(8) 6_765 7_556
O1 La1 O2 68.76(14) . 7_556
O1 La1 O2 133.63(12) 6_665 .
O2 La1 O2 117.91(8) 4_655 .
O2 La1 O2 70.27(9) 6_765 .
O1 La1 O2 68.76(14) . .
O2 La1 O2 74.41(19) 7_556 .
O1 La1 O2 68.88(10) 6_665 2_455
O2 La1 O2 158.86(10) 4_655 2_455
O2 La1 O2 78.14(15) 6_765 2_455
O1 La1 O2 66.91(10) . 2_455
O2 La1 O2 128.05(6) 7_556 2_455
O2 La1 O2 65.36(5) . 2_455
O1 La1 O2 68.88(10) 6_665 8_566
O2 La1 O2 78.14(15) 4_655 8_566
O2 La1 O2 158.86(10) 6_765 8_566
O1 La1 O2 66.91(10) . 8_566
O2 La1 O2 65.36(5) 7_556 8_566
O2 La1 O2 128.05(6) . 8_566
O2 La1 O2 117.39(18) 2_455 8_566
O1 La1 Rh1 97.05(11) 6_665 .
O2 La1 Rh1 154.84(10) 4_655 .
O2 La1 Rh1 94.87(10) 6_765 .
O1 La1 Rh1 39.55(4) . .
O2 La1 Rh1 88.74(9) 7_556 .
O2 La1 Rh1 39.94(9) . .
O2 La1 Rh1 39.36(8) 2_455 .
O2 La1 Rh1 106.20(9) 8_566 .
O1 La1 Rh1 97.05(11) 6_665 3_655
O2 La1 Rh1 94.87(10) 4_655 3_655
O2 La1 Rh1 154.84(10) 6_765 3_655
O1 La1 Rh1 39.55(4) . 3_655
O2 La1 Rh1 39.94(9) 7_556 3_655
O2 La1 Rh1 88.74(9) . 3_655
O2 La1 Rh1 106.20(9) 2_455 3_655
O2 La1 Rh1 39.36(8) 8_566 3_655
Rh1 La1 Rh1 76.013(19) . 3_655
O1 La1 Rh1 140.34(6) 6_665 4_655
O2 La1 Rh1 37.80(10) 4_655 4_655
O2 La1 Rh1 89.73(10) 6_765 4_655
O1 La1 Rh1 106.46(11) . 4_655
O2 La1 Rh1 37.78(9) 7_556 4_655
O2 La1 Rh1 85.56(9) . 4_655
O2 La1 Rh1 150.77(9) 2_455 4_655
O2 La1 Rh1 82.25(9) 8_566 4_655
Rh1 La1 Rh1 117.311(16) . 4_655
Rh1 La1 Rh1 74.499(11) 3_655 4_655
O1 La1 Rh1 140.34(6) 6_665 2
O2 La1 Rh1 89.73(10) 4_655 2
O2 La1 Rh1 37.80(10) 6_765 2
O1 La1 Rh1 106.46(11) . 2
O2 La1 Rh1 85.56(9) 7_556 2
O2 La1 Rh1 37.78(9) . 2
O2 La1 Rh1 82.25(9) 2_455 2
O2 La1 Rh1 150.77(9) 8_566 2
Rh1 La1 Rh1 74.499(11) . 2
Rh1 La1 Rh1 117.311(16) 3_655 2
Rh1 La1 Rh1 72.256(18) 4_655 2
O1 Rh1 O1 180.0 5_655 .
O1 Rh1 O2 89.9(2) 5_655 6_755
O1 Rh1 O2 90.1(2) . 6_755
O1 Rh1 O2 90.1(2) 5_655 2_455
O1 Rh1 O2 89.9(2) . 2_455
O2 Rh1 O2 180.0 6_755 2_455
O1 Rh1 O2 90.4(2) 5_655 .
O1 Rh1 O2 89.6(2) . .
O2 Rh1 O2 89.92(6) 6_755 .
O2 Rh1 O2 90.08(6) 2_455 .
O1 Rh1 O2 89.6(2) 5_655 5_655
O1 Rh1 O2 90.4(2) . 5_655
O2 Rh1 O2 90.08(6) 6_755 5_655
O2 Rh1 O2 89.92(6) 2_455 5_655
O2 Rh1 O2 180.00(19) . 5_655
O1 Rh1 La1 50.64(17) 5_655 5_655
O1 Rh1 La1 129.36(17) . 5_655
O2 Rh1 La1 58.24(12) 6_755 5_655
O2 Rh1 La1 121.76(12) 2_455 5_655
O2 Rh1 La1 124.79(12) . 5_655
O2 Rh1 La1 55.21(12) 5_655 5_655
O1 Rh1 La1 129.36(17) 5_655 .
O1 Rh1 La1 50.64(17) . .
O2 Rh1 La1 121.76(12) 6_755 .
O2 Rh1 La1 58.24(12) 2_455 .
O2 Rh1 La1 55.21(12) . .
O2 Rh1 La1 124.79(12) 5_655 .
La1 Rh1 La1 180.0 5_655 .
O1 Rh1 La1 111.44(17) 5_655 6_755
O1 Rh1 La1 68.56(17) . 6_755
O2 Rh1 La1 52.15(12) 6_755 6_755
O2 Rh1 La1 127.85(12) 2_455 6_755
O2 Rh1 La1 45.38(12) . 6_755
O2 Rh1 La1 134.62(12) 5_655 6_755
La1 Rh1 La1 107.811(12) 5_655 6_755
La1 Rh1 La1 72.189(12) . 6_755
O1 Rh1 La1 68.56(17) 5_655 2_455
O1 Rh1 La1 111.44(17) . 2_455
O2 Rh1 La1 127.85(12) 6_755 2_455
O2 Rh1 La1 52.15(12) 2_455 2_455
O2 Rh1 La1 134.62(12) . 2_455
O2 Rh1 La1 45.38(12) 5_655 2_455
La1 Rh1 La1 72.189(13) 5_655 2_455
La1 Rh1 La1 107.810(12) . 2_455
La1 Rh1 La1 180.000(16) 6_755 2_455
O1 Rh1 La1 41.64(17) 5_655 2
O1 Rh1 La1 138.36(17) . 2
O2 Rh1 La1 75.40(12) 6_755 2
O2 Rh1 La1 104.60(12) 2_455 2
O2 Rh1 La1 52.33(12) . 2
O2 Rh1 La1 127.67(12) 5_655 2
La1 Rh1 La1 75.134(13) 5_655 2
La1 Rh1 La1 104.867(13) . 2
La1 Rh1 La1 71.865(17) 6_755 2
La1 Rh1 La1 108.135(16) 2_455 2
O1 Rh1 La1 138.36(17) 5_655 6_655
O1 Rh1 La1 41.64(17) . 6_655
O2 Rh1 La1 104.60(12) 6_755 6_655
O2 Rh1 La1 75.40(12) 2_455 6_655
O2 Rh1 La1 127.67(12) . 6_655
O2 Rh1 La1 52.33(12) 5_655 6_655
La1 Rh1 La1 104.866(13) 5_655 6_655
La1 Rh1 La1 75.134(13) . 6_655
La1 Rh1 La1 108.135(16) 6_755 6_655
La1 Rh1 La1 71.865(17) 2_455 6_655
La1 Rh1 La1 180.000(15) 2 6_655
Rh1 O1 Rh1 150.5(3) 3_655 .
Rh1 O1 La1 103.50(17) 3_655 6_655
Rh1 O1 La1 103.50(17) . 6_655
Rh1 O1 La1 89.81(17) 3_655 .
Rh1 O1 La1 89.81(17) . .
La1 O1 La1 114.3(2) 6_655 .
Rh1 O2 Rh1 149.1(2) 2 .
Rh1 O2 La1 114.08(18) 2 6_755
Rh1 O2 La1 96.83(16) . 6_755
Rh1 O2 La1 90.07(15) 2 .
Rh1 O2 La1 84.84(14) . .
La1 O2 La1 99.86(16) 6_755 .
Rh1 O2 La1 82.41(14) 2 2
Rh1 O2 La1 91.16(15) . 2
La1 O2 La1 101.86(15) 6_755 2
La1 O2 La1 158.24(18) . 2

loop_
_geom_bond_atom_site_label_1
_geom_bond_atom_site_label_2
_geom_bond_distance
_geom_bond_site_symmetry_2
La1 O1 2.374(6) 6_665
La1 O2 2.400(4) 4_655
La1 O2 2.400(4) 6_765
La1 O1 2.479(6) .
La1 O2 2.644(4) 7_556
La1 O2 2.644(4) .
La1 O2 2.750(4) 2_455
La1 O2 2.750(4) 8_566
La1 Rh1 3.2062(6) .
La1 Rh1 3.2062(6) 3_655
La1 Rh1 3.3484(6) 4_655
La1 Rh1 3.3484(6) 2
Rh1 O1 2.0416(16) 5_655
Rh1 O1 2.0416(16) .
Rh1 O2 2.051(4) 6_755
Rh1 O2 2.051(4) 2_455
Rh1 O2 2.067(4) .
Rh1 O2 2.067(4) 5_655
Rh1 La1 3.2062(6) 5_655
Rh1 La1 3.3484(6) 6_755
Rh1 La1 3.3484(6) 2_455
Rh1 La1 3.4734(7) 2
Rh1 La1 3.4735(7) 6_655
O1 Rh1 2.0416(16) 3_655
O1 La1 2.374(6) 6_655
O2 Rh1 2.051(4) 2
O2 La1 2.400(4) 6_755
O2 La1 2.750(4) 2
